data_7216011
loop_
_publ_author_name
'Hawxwell, Samuel M.'
'Brammer, Lee'

_publ_section_title
;
 Solvent hydrolysis leads to an unusual Cu(ii) metal--organic framework
;
_journal_issue 6
_journal_name_full CrystEngComm
_journal_page_first 473
_journal_paper_doi 10.1039/b603274e
_journal_volume 8
_journal_year 2006
_chemical_formula_moiety 'C12 H18 Cu N2 O4'
_chemical_formula_sum 'C12 H18 Cu N2 O4'
_chemical_formula_weight 317.82
_chemical_name_systematic
;
?
;
_space_group_IT_number 14
_symmetry_cell_setting monoclinic
_symmetry_space_group_name_Hall '-P 2ybc'
_symmetry_space_group_name_H-M 'P 1 21/c 1'
_atom_sites_solution_hydrogens geom
_atom_sites_solution_primary direct
_atom_sites_solution_secondary difmap
_audit_creation_method SHELXL-97
_cell_angle_alpha 90.00
_cell_angle_beta 90.573(5)
_cell_angle_gamma 90.00
_cell_formula_units_Z 4
_cell_length_a 10.276(3)
_cell_length_b 9.891(2)
_cell_length_c 13.244(3)
_cell_measurement_reflns_used 3009
_cell_measurement_temperature 120(2)
_cell_measurement_theta_max 51.267
_cell_measurement_theta_min 5.141
_cell_volume 1346.1(6)
_computing_cell_refinement 'Bruker SMART'
_computing_data_collection 'Bruker SMART'
_computing_data_reduction 'Bruker SMART'
_computing_molecular_graphics 'Bruker SHELXTL'
_computing_publication_material 'Bruker SHELXTL'
_computing_structure_refinement 'SHELXL-97 (Sheldrick, 1997)'
_computing_structure_solution 'SHELXS-97 (Sheldrick, 1990)'
_diffrn_ambient_temperature 120(2)
_diffrn_detector_area_resol_mean 100
_diffrn_measured_fraction_theta_full 0.988
_diffrn_measured_fraction_theta_max 0.988
_diffrn_measurement_device_type 'Bruker SMART 1000'
_diffrn_measurement_method '\w scans'
_diffrn_radiation_monochromator graphite
_diffrn_radiation_source 'fine-focus sealed tube'
_diffrn_radiation_type MoK\a
_diffrn_radiation_wavelength 0.71073
_diffrn_reflns_av_R_equivalents 0.0806
_diffrn_reflns_av_sigmaI/netI 0.0693
_diffrn_reflns_limit_h_max 13
_diffrn_reflns_limit_h_min -13
_diffrn_reflns_limit_k_max 12
_diffrn_reflns_limit_k_min -12
_diffrn_reflns_limit_l_max 16
_diffrn_reflns_limit_l_min -17
_diffrn_reflns_number 14867
_diffrn_reflns_theta_full 27.54
_diffrn_reflns_theta_max 27.54
_diffrn_reflns_theta_min 1.98
_diffrn_standards_decay_% 0
_diffrn_standards_interval_count 0
_diffrn_standards_interval_time 0
_diffrn_standards_number 0
_exptl_absorpt_coefficient_mu 1.634
_exptl_absorpt_correction_T_max 0.9083
_exptl_absorpt_correction_T_min 0.6855
_exptl_absorpt_correction_type multi-scan
_exptl_absorpt_process_details sadabs
_exptl_crystal_colour BLUE
_exptl_crystal_density_diffrn 1.568
_exptl_crystal_density_method 'not measured'
_exptl_crystal_description NEEDLE
_exptl_crystal_F_000 660
_exptl_crystal_size_max 0.25
_exptl_crystal_size_mid 0.10
_exptl_crystal_size_min 0.06
_refine_diff_density_max 0.842
_refine_diff_density_min -0.969
_refine_diff_density_rms 0.184
_refine_ls_extinction_method none
_refine_ls_goodness_of_fit_ref 1.061
_refine_ls_hydrogen_treatment constr
_refine_ls_matrix_type full
_refine_ls_number_parameters 176
_refine_ls_number_reflns 3065
_refine_ls_number_restraints 48
_refine_ls_restrained_S_all 1.056
_refine_ls_R_factor_all 0.1087
_refine_ls_R_factor_gt 0.0651
_refine_ls_shift/su_max 0.000
_refine_ls_shift/su_mean 0.000
_refine_ls_structure_factor_coef Fsqd
_refine_ls_weighting_details 'calc w=1/[\s^2^(Fo^2^)+(0.1007P)^2^+10.2519P] where P=(Fo^2^+2Fc^2^)/3'
_refine_ls_weighting_scheme calc
_refine_ls_wR_factor_gt 0.1883
_refine_ls_wR_factor_ref 0.2191
_reflns_number_gt 2060
_reflns_number_total 3065
_reflns_threshold_expression >2sigma(I)
_cod_duplicate_entry 7203371
_cod_data_source_file b603274e.txt
_cod_data_source_block ilb449m
_cod_depositor_comments
;
The following automatic conversions were performed:

'_symmetry_cell_setting' value 'Monoclinic' changed to 'monoclinic'
according to
/usr/data/users/saulius/automatic-downloads/retrospective/RSC/lib/dictionaries/cif_core.dic
dictionary named 'cif_core.dic' version 2.4.2 from 2011-04-26.

Automatic conversion script
Id: cif_fix_values 2281 2013-09-26 08:29:07Z andrius 
;
_cod_original_sg_symbol_H-M P2(1)/c
_cod_database_code 7216011

loop_
_symmetry_equiv_pos_as_xyz
'x, y, z'
'-x, y+1/2, -z+1/2'
'-x, -y, -z'
'x, -y-1/2, z-1/2'

loop_
_atom_site_label
_atom_site_type_symbol
_atom_site_fract_x
_atom_site_fract_y
_atom_site_fract_z
_atom_site_U_iso_or_equiv
_atom_site_adp_type
_atom_site_occupancy
_atom_site_symmetry_multiplicity
_atom_site_calc_flag
_atom_site_refinement_flags
Cu1 Cu 0.21410(7) 0.47851(8) 0.97661(6) 0.0199(3) Uani 1 1 d .
O1 O 0.3461(4) 0.3335(4) 0.9935(3) 0.0196(9) Uani 1 1 d .
O2 O 0.4087(4) 0.2829(4) 0.8365(3) 0.0206(9) Uani 1 1 d .
C1 C 0.3995(5) 0.2586(5) 0.9272(4) 0.0119(9) Uani 1 1 d U
C2 C 0.4514(5) 0.1247(5) 0.9667(4) 0.0108(8) Uani 1 1 d U
C3 C 0.4576(5) 0.0960(6) 1.0690(4) 0.0130(9) Uani 1 1 d U
H3 H 0.4284 0.1608 1.1165 0.016 Uiso 1 1 calc R
C4 C 0.4938(5) 0.0268(5) 0.8980(4) 0.0124(9) Uani 1 1 d U
H4 H 0.4890 0.0450 0.8276 0.015 Uiso 1 1 calc R
O11 O 0.1326(4) 0.6607(4) 0.9785(3) 0.0183(9) Uani 1 1 d .
O12 O -0.0417(4) 0.6464(4) 1.0784(3) 0.0160(9) Uani 1 1 d .
C10 C 0.0364(5) 0.7107(5) 1.0257(4) 0.0114(9) Uani 1 1 d U
C11 C 0.0190(5) 0.8616(5) 1.0127(4) 0.0104(8) Uani 1 1 d U
C12 C -0.0978(5) 0.9217(5) 1.0422(4) 0.0119(9) Uani 1 1 d U
H12 H -0.1645 0.8682 1.0711 0.014 Uiso 1 1 calc R
C13 C 0.1159(5) 0.9406(5) 0.9710(4) 0.0116(9) Uani 1 1 d U
H13 H 0.1955 0.9001 0.9512 0.014 Uiso 1 1 calc R
N1 N 0.1768(5) 0.4615(5) 1.1257(4) 0.0172(10) Uani 1 1 d .
H1N H 0.0823 0.4890 1.1286 0.021 Uiso 1 1 d R
C20 C 0.1722(7) 0.3310(6) 1.1754(5) 0.0258(14) Uani 1 1 d .
H20A H 0.2608 0.2957 1.1837 0.039 Uiso 1 1 calc R
H20B H 0.1205 0.2680 1.1344 0.039 Uiso 1 1 calc R
H20C H 0.1322 0.3411 1.2419 0.039 Uiso 1 1 calc R
C21 C 0.2613(7) 0.5575(8) 1.1816(5) 0.0325(16) Uani 1 1 d .
H21A H 0.2361 0.5593 1.2528 0.049 Uiso 1 1 calc R
H21B H 0.2516 0.6481 1.1526 0.049 Uiso 1 1 calc R
H21C H 0.3522 0.5286 1.1765 0.049 Uiso 1 1 calc R
N2 N 0.2723(5) 0.5259(5) 0.8365(4) 0.0138(10) Uani 1 1 d .
H2N H 0.3386 0.4580 0.8126 0.017 Uiso 1 1 d R
C30 C 0.1757(6) 0.5539(7) 0.7588(5) 0.0246(14) Uani 1 1 d .
H30A H 0.1261 0.6347 0.7772 0.037 Uiso 1 1 calc R
H30B H 0.1165 0.4767 0.7522 0.037 Uiso 1 1 calc R
H30C H 0.2193 0.5694 0.6943 0.037 Uiso 1 1 calc R
C31 C 0.3664(6) 0.6378(6) 0.8488(5) 0.0214(13) Uani 1 1 d .
H31A H 0.4032 0.6607 0.7830 0.032 Uiso 1 1 calc R
H31B H 0.4364 0.6100 0.8951 0.032 Uiso 1 1 calc R
H31C H 0.3219 0.7171 0.8764 0.032 Uiso 1 1 calc R

loop_
_atom_site_aniso_label
_atom_site_aniso_U_11
_atom_site_aniso_U_22
_atom_site_aniso_U_33
_atom_site_aniso_U_23
_atom_site_aniso_U_13
_atom_site_aniso_U_12
Cu1 0.0250(4) 0.0114(4) 0.0233(5) 0.0011(3) 0.0039(3) 0.0040(3)
O1 0.031(2) 0.009(2) 0.019(2) 0.0003(17) 0.0071(18) 0.0135(17)
O2 0.034(2) 0.011(2) 0.017(2) 0.0045(17) 0.0012(18) 0.0109(17)
C1 0.011(2) 0.0060(19) 0.019(2) 0.0008(17) -0.0016(17) 0.0016(16)
C2 0.0107(17) 0.0062(17) 0.0156(18) 0.0008(15) 0.0006(15) 0.0014(14)
C3 0.013(2) 0.010(2) 0.016(2) -0.0027(18) 0.0042(18) 0.0044(17)
C4 0.016(2) 0.007(2) 0.014(2) 0.0010(17) 0.0007(18) 0.0019(17)
O11 0.026(2) 0.0048(19) 0.025(2) 0.0018(17) 0.0099(18) 0.0058(15)
O12 0.019(2) 0.0048(18) 0.025(2) 0.0044(16) 0.0044(17) -0.0008(15)
C10 0.016(2) 0.0022(18) 0.016(2) -0.0008(17) -0.0009(18) 0.0023(16)
C11 0.0148(17) 0.0016(16) 0.0150(18) 0.0001(14) 0.0025(15) 0.0027(14)
C12 0.015(2) 0.004(2) 0.017(2) 0.0008(18) 0.0065(18) 0.0011(16)
C13 0.015(2) 0.0037(19) 0.017(2) 0.0004(17) 0.0060(17) 0.0035(16)
N1 0.024(3) 0.011(2) 0.016(2) -0.0015(19) 0.001(2) 0.0044(19)
C20 0.039(4) 0.017(3) 0.021(3) 0.006(3) 0.001(3) 0.009(3)
C21 0.041(4) 0.031(4) 0.025(4) -0.008(3) -0.007(3) -0.003(3)
N2 0.020(2) 0.006(2) 0.016(2) 0.0028(18) 0.0055(19) 0.0053(18)
C30 0.027(3) 0.021(3) 0.025(3) 0.012(3) -0.002(3) 0.005(3)
C31 0.023(3) 0.013(3) 0.029(3) -0.001(2) 0.006(3) -0.001(2)

loop_
_atom_type_symbol
_atom_type_description
_atom_type_scat_dispersion_real
_atom_type_scat_dispersion_imag
_atom_type_scat_source
C C 0.0033 0.0016 'International Tables Vol C Tables 4.2.6.8 and 6.1.1.4'
H H 0.0000 0.0000 'International Tables Vol C Tables 4.2.6.8 and 6.1.1.4'
Cu Cu 0.3201 1.2651 'International Tables Vol C Tables 4.2.6.8 and 6.1.1.4'
O O 0.0106 0.0060 'International Tables Vol C Tables 4.2.6.8 and 6.1.1.4'
N N 0.0061 0.0033 'International Tables Vol C Tables 4.2.6.8 and 6.1.1.4'

loop_
_geom_angle_atom_site_label_1
_geom_angle_atom_site_label_2
_geom_angle_atom_site_label_3
_geom_angle
_geom_angle_site_symmetry_1
_geom_angle_site_symmetry_3
O1 Cu1 O11 160.27(19) . .
O1 Cu1 N2 93.63(18) . .
O11 Cu1 N2 85.96(18) . .
O1 Cu1 N1 88.05(18) . .
O11 Cu1 N1 88.80(18) . .
N2 Cu1 N1 169.0(2) . .
O1 Cu1 O12 99.94(17) . 3_567
O11 Cu1 O12 99.77(16) . 3_567
N2 Cu1 O12 93.95(18) . 3_567
N1 Cu1 O12 96.47(18) . 3_567
C1 O1 Cu1 129.8(4) . .
O2 C1 O1 126.6(5) . .
O2 C1 C2 118.4(5) . .
O1 C1 C2 114.9(5) . .
C3 C2 C4 118.8(5) . .
C3 C2 C1 121.9(5) . .
C4 C2 C1 119.3(5) . .
C4 C3 C2 120.2(5) 3_657 .
C4 C3 H3 119.9 3_657 .
C2 C3 H3 119.9 . .
C3 C4 C2 121.0(5) 3_657 .
C3 C4 H4 119.5 3_657 .
C2 C4 H4 119.5 . .
C10 O11 Cu1 133.4(4) . .
C10 O12 Cu1 127.1(4) . 3_567
O12 C10 O11 125.8(5) . .
O12 C10 C11 119.5(5) . .
O11 C10 C11 114.7(5) . .
C13 C11 C12 119.6(5) . .
C13 C11 C10 121.2(5) . .
C12 C11 C10 119.2(5) . .
C13 C12 C11 119.9(5) 3_577 .
C13 C12 H12 120.1 3_577 .
C11 C12 H12 120.1 . .
C12 C13 C11 120.6(5) 3_577 .
C12 C13 H13 119.7 3_577 .
C11 C13 H13 119.7 . .
C20 N1 C21 111.4(5) . .
C20 N1 Cu1 121.7(4) . .
C21 N1 Cu1 108.6(4) . .
C20 N1 H1N 100.8 . .
C21 N1 H1N 111.6 . .
Cu1 N1 H1N 102.0 . .
N1 C20 H20A 109.5 . .
N1 C20 H20B 109.5 . .
H20A C20 H20B 109.5 . .
N1 C20 H20C 109.5 . .
H20A C20 H20C 109.5 . .
H20B C20 H20C 109.5 . .
N1 C21 H21A 109.5 . .
N1 C21 H21B 109.5 . .
H21A C21 H21B 109.5 . .
N1 C21 H21C 109.5 . .
H21A C21 H21C 109.5 . .
H21B C21 H21C 109.5 . .
C30 N2 C31 112.2(5) . .
C30 N2 Cu1 119.5(4) . .
C31 N2 Cu1 105.9(4) . .
C30 N2 H2N 111.3 . .
C31 N2 H2N 95.2 . .
Cu1 N2 H2N 110.0 . .
N2 C30 H30A 109.5 . .
N2 C30 H30B 109.5 . .
H30A C30 H30B 109.5 . .
N2 C30 H30C 109.5 . .
H30A C30 H30C 109.5 . .
H30B C30 H30C 109.5 . .
N2 C31 H31A 109.5 . .
N2 C31 H31B 109.5 . .
H31A C31 H31B 109.5 . .
N2 C31 H31C 109.5 . .
H31A C31 H31C 109.5 . .
H31B C31 H31C 109.5 . .

loop_
_geom_bond_atom_site_label_1
_geom_bond_atom_site_label_2
_geom_bond_distance
_geom_bond_site_symmetry_2
Cu1 O1 1.985(4) .
Cu1 O11 1.988(4) .
Cu1 N2 2.010(5) .
Cu1 N1 2.022(5) .
Cu1 O12 2.273(4) 3_567
O1 C1 1.276(6) .
O2 C1 1.230(7) .
C1 C2 1.519(7) .
C2 C3 1.384(8) .
C2 C4 1.402(7) .
C3 C4 1.382(8) 3_657
C3 H3 0.9500 .
C4 C3 1.382(8) 3_657
C4 H4 0.9500 .
O11 C10 1.274(7) .
O12 C10 1.244(7) .
O12 Cu1 2.273(4) 3_567
C10 C11 1.513(7) .
C11 C13 1.386(7) .
C11 C12 1.398(7) .
C12 C13 1.385(7) 3_577
C12 H12 0.9500 .
C13 C12 1.385(7) 3_577
C13 H13 0.9500 .
N1 C20 1.450(8) .
N1 C21 1.480(8) .
N1 H1N 1.0100 .
C20 H20A 0.9800 .
C20 H20B 0.9800 .
C20 H20C 0.9800 .
C21 H21A 0.9800 .
C21 H21B 0.9800 .
C21 H21C 0.9800 .
N2 C30 1.450(8) .
N2 C31 1.478(8) .
N2 H2N 1.0100 .
C30 H30A 0.9800 .
C30 H30B 0.9800 .
C30 H30C 0.9800 .
C31 H31A 0.9800 .
C31 H31B 0.9800 .
C31 H31C 0.9800 .

loop_
_geom_hbond_atom_site_label_D
_geom_hbond_atom_site_label_H
_geom_hbond_atom_site_label_A
_geom_hbond_distance_DH
_geom_hbond_distance_HA
_geom_hbond_distance_DA
_geom_hbond_angle_DHA
N1 H1N O12 1.01 2.11 2.958(6) 139.7
N2 H2N O2 1.01 1.90 2.783(6) 144.0

loop_
_geom_torsion_atom_site_label_1
_geom_torsion_atom_site_label_2
_geom_torsion_atom_site_label_3
_geom_torsion_atom_site_label_4
_geom_torsion
_geom_torsion_site_symmetry_1
_geom_torsion_site_symmetry_4
O11 Cu1 O1 C1 -116.7(6) . .
N2 Cu1 O1 C1 -28.5(5) . .
N1 Cu1 O1 C1 162.4(5) . .
O12 Cu1 O1 C1 66.1(5) 3_567 .
Cu1 O1 C1 O2 21.7(9) . .
Cu1 O1 C1 C2 -156.0(4) . .
O2 C1 C2 C3 172.8(5) . .
O1 C1 C2 C3 -9.3(8) . .
O2 C1 C2 C4 -7.5(8) . .
O1 C1 C2 C4 170.4(5) . .
C4 C2 C3 C4 0.7(9) . 3_657
C1 C2 C3 C4 -179.6(5) . 3_657
C3 C2 C4 C3 -0.7(9) . 3_657
C1 C2 C4 C3 179.6(5) . 3_657
O1 Cu1 O11 C10 -116.8(6) . .
N2 Cu1 O11 C10 153.7(6) . .
N1 Cu1 O11 C10 -36.0(5) . .
O12 Cu1 O11 C10 60.3(5) 3_567 .
Cu1 O12 C10 O11 -79.7(7) 3_567 .
Cu1 O12 C10 C11 99.3(5) 3_567 .
Cu1 O11 C10 O12 -8.0(9) . .
Cu1 O11 C10 C11 173.0(4) . .
O12 C10 C11 C13 167.9(5) . .
O11 C10 C11 C13 -13.0(8) . .
O12 C10 C11 C12 -13.0(8) . .
O11 C10 C11 C12 166.1(5) . .
C13 C11 C12 C13 0.3(9) . 3_577
C10 C11 C12 C13 -178.8(5) . 3_577
C12 C11 C13 C12 -0.3(9) . 3_577
C10 C11 C13 C12 178.8(5) . 3_577
O1 Cu1 N1 C20 -40.0(5) . .
O11 Cu1 N1 C20 159.4(5) . .
N2 Cu1 N1 C20 -139.0(9) . .
O12 Cu1 N1 C20 59.7(5) 3_567 .
O1 Cu1 N1 C21 91.3(4) . .
O11 Cu1 N1 C21 -69.2(4) . .
N2 Cu1 N1 C21 -7.7(12) . .
O12 Cu1 N1 C21 -168.9(4) 3_567 .
O1 Cu1 N2 C30 138.3(4) . .
O11 Cu1 N2 C30 -61.4(4) . .
N1 Cu1 N2 C30 -123.2(10) . .
O12 Cu1 N2 C30 38.1(4) 3_567 .
O1 Cu1 N2 C31 -94.0(4) . .
O11 Cu1 N2 C31 66.3(4) . .
N1 Cu1 N2 C31 4.5(12) . .
O12 Cu1 N2 C31 165.8(3) 3_567 .
